data_4315439
loop_
_publ_author_name
'L. Lemus'
'J. Guerrero'
'J. Costamagna'
'G. Estiu'
'G. Ferraudi'
'A. Graham Lappin'
'A. Oliver'
'B. C. Noll'

_publ_section_title
;
 Unfolding of the
 [Cu2(1,3-bis(9-methyl-1,10-phenanthrolin-2-yl)propane)2]2+ Helicate.
 Coupling of the Chlorocarbon Dehalogenation to the Unfolding Process
;
_journal_name_full 'Inorganic Chemistry'
_journal_page_first 4023
_journal_page_last 4035
_journal_paper_doi 10.1021/ic9018986
_journal_volume 49
_journal_year 2010
_chemical_compound_source synthesized
_chemical_formula_moiety 'C58 H48 Cu2 N8, 2(Cl O4), C2 H3 N'
_chemical_formula_sum 'C60 H51 Cl2 Cu2 N9 O8'
_chemical_formula_weight 1224.08
_space_group_IT_number 61
_symmetry_cell_setting orthorhombic
_symmetry_Int_Tables_number 61
_symmetry_space_group_name_Hall '-P 2ac 2ab'
_symmetry_space_group_name_H-M 'P b c a'
_atom_sites_solution_hydrogens geom
_atom_sites_solution_primary direct
_atom_sites_solution_secondary difmap
_audit_creation_method SHELXL-97
_cell_angle_alpha 90.00
_cell_angle_beta 90.00
_cell_angle_gamma 90.00
_cell_formula_units_Z 8
_cell_length_a 16.9255(4)
_cell_length_b 25.2671(5)
_cell_length_c 25.3322(6)
_cell_measurement_reflns_used 9824
_cell_measurement_temperature 100(2)
_cell_measurement_theta_max 26.4479
_cell_measurement_theta_min 2.5381
_cell_volume 10833.5(4)
_computing_cell_refinement 'APEX2/SAINT (Bruker, 2004)'
_computing_data_collection 'APEX2 (Bruker, 2004)'
_computing_data_reduction 'SAINT/XPREP (Bruker, 2004; Sheldrick, 2003)'
_computing_molecular_graphics 'XP (Sheldrick, 1998)'
_computing_publication_material 'XCIF (Sheldrick, 2001)/enCIFer (CCDC, 2004)'
_computing_structure_refinement 'XL (Sheldrick, 2001)'
_computing_structure_solution 'XS (Sheldrick, 2001)'
_diffrn_ambient_temperature 100(2)
_diffrn_detector_area_resol_mean 8.33
_diffrn_measured_fraction_theta_full 0.999
_diffrn_measured_fraction_theta_max 0.999
_diffrn_measurement_device_type 'Bruker d8-Apex II CCD diffractometer'
_diffrn_measurement_method '\w scans'
_diffrn_radiation_monochromator graphite
_diffrn_radiation_probe x-ray
_diffrn_radiation_type MoK\a
_diffrn_radiation_wavelength 0.71073
_diffrn_reflns_av_R_equivalents 0.0710
_diffrn_reflns_av_sigmaI/netI 0.0300
_diffrn_reflns_limit_h_max 21
_diffrn_reflns_limit_h_min -21
_diffrn_reflns_limit_k_max 31
_diffrn_reflns_limit_k_min -29
_diffrn_reflns_limit_l_max 31
_diffrn_reflns_limit_l_min -31
_diffrn_reflns_number 191317
_diffrn_reflns_theta_full 26.41
_diffrn_reflns_theta_max 26.41
_diffrn_reflns_theta_min 1.61
_diffrn_source 'fine-focus sealed tube'
_diffrn_source_type 'Siemens KFFMO2K-90'
_exptl_absorpt_coefficient_mu 0.951
_exptl_absorpt_correction_T_max 0.92
_exptl_absorpt_correction_T_min 0.89
_exptl_absorpt_correction_type multi-scan
_exptl_absorpt_process_details 'Sheldrick, G. M. (2007). SADABS. University of G\"ottingen, Germany.'
_exptl_crystal_colour orange
_exptl_crystal_density_diffrn 1.501
_exptl_crystal_density_method 'not measured'
_exptl_crystal_description needle
_exptl_crystal_F_000 5040
_exptl_crystal_size_max 0.216
_exptl_crystal_size_mid 0.093
_exptl_crystal_size_min 0.082
_refine_diff_density_max 1.016
_refine_diff_density_min -0.614
_refine_diff_density_rms 0.070
_refine_ls_extinction_method none
_refine_ls_goodness_of_fit_ref 1.028
_refine_ls_hydrogen_treatment constr
_refine_ls_matrix_type full
_refine_ls_number_parameters 735
_refine_ls_number_reflns 11107
_refine_ls_number_restraints 0
_refine_ls_restrained_S_all 1.028
_refine_ls_R_factor_all 0.0577
_refine_ls_R_factor_gt 0.0385
_refine_ls_shift/su_max 0.002
_refine_ls_shift/su_mean 0.000
_refine_ls_structure_factor_coef Fsqd
_refine_ls_weighting_details 'calc w=1/[\s^2^(Fo^2^)+(0.0446P)^2^+15.4220P] where P=(Fo^2^+2Fc^2^)/3'
_refine_ls_weighting_scheme calc
_refine_ls_wR_factor_gt 0.0921
_refine_ls_wR_factor_ref 0.1015
_reflns_number_gt 8654
_reflns_number_total 11107
_reflns_threshold_expression >2sigma(I)
_cod_data_source_file ic9018986_si_002_1.cif
_cod_data_source_block bcn353_0m
_cod_database_code 4315439

loop_
_symmetry_equiv_pos_as_xyz
'x, y, z'
'x+1/2, -y+1/2, -z'
'-x, y+1/2, -z+1/2'
'-x+1/2, -y, z+1/2'
'-x, -y, -z'
'-x-1/2, y-1/2, z'
'x, -y-1/2, z-1/2'
'x-1/2, y, -z-1/2'

loop_
_atom_site_label
_atom_site_type_symbol
_atom_site_fract_x
_atom_site_fract_y
_atom_site_fract_z
_atom_site_U_iso_or_equiv
_atom_site_adp_type
_atom_site_occupancy
_atom_site_symmetry_multiplicity
_atom_site_calc_flag
_atom_site_refinement_flags
_atom_site_disorder_assembly
_atom_site_disorder_group
Cu1 Cu 0.207730(17) 0.218228(13) 0.408895(12) 0.01836(8) Uani 1 1 d . . .
Cu2 Cu 0.146546(17) 0.002117(13) 0.321049(13) 0.01958(9) Uani 1 1 d . . .
N1 N 0.29833(11) 0.24527(8) 0.36287(8) 0.0164(4) Uani 1 1 d . . .
N2 N 0.28209(11) 0.15745(8) 0.42193(8) 0.0153(4) Uani 1 1 d . . .
N3 N 0.04585(12) 0.01766(9) 0.36276(8) 0.0197(5) Uani 1 1 d . . .
N4 N 0.07325(12) -0.04884(8) 0.28199(9) 0.0186(5) Uani 1 1 d . . .
N5 N 0.16129(12) 0.26891(9) 0.46285(8) 0.0196(5) Uani 1 1 d . . .
N6 N 0.09895(11) 0.22462(8) 0.37526(8) 0.0174(4) Uani 1 1 d . . .
N7 N 0.23026(11) 0.04536(8) 0.28265(8) 0.0167(4) Uani 1 1 d . . .
N8 N 0.24235(12) -0.02694(8) 0.36134(8) 0.0191(5) Uani 1 1 d . . .
C1 C 0.30522(15) 0.28983(10) 0.33540(10) 0.0197(5) Uani 1 1 d . . .
C2 C 0.37655(16) 0.30352(11) 0.31041(11) 0.0250(6) Uani 1 1 d . . .
H2 H 0.3806 0.3363 0.2922 0.030 Uiso 1 1 calc R . .
C3 C 0.43988(15) 0.27027(11) 0.31202(11) 0.0237(6) Uani 1 1 d . . .
H3 H 0.4881 0.2798 0.2953 0.028 Uiso 1 1 calc R . .
C4 C 0.43291(14) 0.22160(10) 0.33884(10) 0.0181(5) Uani 1 1 d . . .
C5 C 0.49515(14) 0.18328(11) 0.34157(10) 0.0201(6) Uani 1 1 d . . .
H5 H 0.5442 0.1903 0.3247 0.024 Uiso 1 1 calc R . .
C6 C 0.48490(14) 0.13729(10) 0.36785(10) 0.0189(5) Uani 1 1 d . . .
H6 H 0.5262 0.1118 0.3680 0.023 Uiso 1 1 calc R . .
C7 C 0.41265(14) 0.12609(10) 0.39555(10) 0.0169(5) Uani 1 1 d . . .
C8 C 0.40111(15) 0.08060(10) 0.42615(10) 0.0190(5) Uani 1 1 d . . .
H8 H 0.4407 0.0540 0.4276 0.023 Uiso 1 1 calc R . .
C9 C 0.33198(14) 0.07480(10) 0.45399(10) 0.0189(5) Uani 1 1 d . . .
H9 H 0.3234 0.0438 0.4745 0.023 Uiso 1 1 calc R . .
C10 C 0.27391(14) 0.11458(10) 0.45226(10) 0.0176(5) Uani 1 1 d . . .
C11 C 0.35105(13) 0.16336(10) 0.39400(9) 0.0149(5) Uani 1 1 d . . .
C12 C 0.36073(13) 0.21126(10) 0.36437(9) 0.0158(5) Uani 1 1 d . . .
C13 C 0.23305(16) 0.32401(11) 0.33060(11) 0.0244(6) Uani 1 1 d . . .
H13A H 0.1967 0.3084 0.3049 0.037 Uiso 1 1 calc R . .
H13B H 0.2485 0.3595 0.3188 0.037 Uiso 1 1 calc R . .
H13C H 0.2069 0.3265 0.3650 0.037 Uiso 1 1 calc R . .
C14 C 0.20206(15) 0.11099(11) 0.48738(10) 0.0218(6) Uani 1 1 d . . .
H14A H 0.1771 0.1464 0.4894 0.026 Uiso 1 1 calc R . .
H14B H 0.2193 0.1012 0.5234 0.026 Uiso 1 1 calc R . .
C15 C 0.13978(15) 0.07078(11) 0.46878(11) 0.0242(6) Uani 1 1 d . . .
H15A H 0.1654 0.0360 0.4634 0.029 Uiso 1 1 calc R . .
H15B H 0.0992 0.0666 0.4966 0.029 Uiso 1 1 calc R . .
C16 C 0.09988(15) 0.08805(11) 0.41743(10) 0.0237(6) Uani 1 1 d . . .
H16A H 0.0793 0.1245 0.4217 0.028 Uiso 1 1 calc R . .
H16B H 0.1397 0.0887 0.3888 0.028 Uiso 1 1 calc R . .
C17 C 0.03334(15) 0.05216(11) 0.40172(11) 0.0240(6) Uani 1 1 d . . .
C18 C -0.04065(16) 0.05501(13) 0.42793(12) 0.0317(7) Uani 1 1 d . . .
H18 H -0.0486 0.0804 0.4551 0.038 Uiso 1 1 calc R . .
C19 C -0.10056(16) 0.02146(13) 0.41424(12) 0.0321(7) Uani 1 1 d . . .
H19 H -0.1501 0.0233 0.4318 0.039 Uiso 1 1 calc R . .
C20 C -0.08811(15) -0.01600(11) 0.37377(11) 0.0256(6) Uani 1 1 d . . .
C21 C -0.14711(16) -0.05306(12) 0.35685(12) 0.0301(7) Uani 1 1 d . . .
H21 H -0.1970 -0.0536 0.3740 0.036 Uiso 1 1 calc R . .
C22 C -0.13275(15) -0.08710(11) 0.31694(12) 0.0283(6) Uani 1 1 d . . .
H22 H -0.1722 -0.1119 0.3071 0.034 Uiso 1 1 calc R . .
C23 C -0.05883(15) -0.08648(11) 0.28919(11) 0.0234(6) Uani 1 1 d . . .
C24 C -0.04235(15) -0.11869(11) 0.24524(12) 0.0263(6) Uani 1 1 d . . .
H24 H -0.0807 -0.1432 0.2329 0.032 Uiso 1 1 calc R . .
C25 C 0.02908(16) -0.11449(11) 0.22047(11) 0.0250(6) Uani 1 1 d . . .
H25 H 0.0398 -0.1353 0.1901 0.030 Uiso 1 1 calc R . .
C26 C 0.08719(15) -0.07918(10) 0.23991(10) 0.0208(6) Uani 1 1 d . . .
C27 C 0.00079(14) -0.05152(10) 0.30570(10) 0.0197(5) Uani 1 1 d . . .
C28 C -0.01400(14) -0.01602(11) 0.34871(11) 0.0209(6) Uani 1 1 d . . .
C29 C 0.16655(15) -0.07508(12) 0.21429(11) 0.0267(6) Uani 1 1 d . . .
H29A H 0.1668 -0.0452 0.1896 0.040 Uiso 1 1 calc R . .
H29B H 0.1779 -0.1078 0.1950 0.040 Uiso 1 1 calc R . .
H29C H 0.2070 -0.0695 0.2414 0.040 Uiso 1 1 calc R . .
C30 C 0.19476(15) 0.29167(11) 0.50494(10) 0.0240(6) Uani 1 1 d . . .
C31 C 0.15559(16) 0.33125(11) 0.53383(11) 0.0263(6) Uani 1 1 d . . .
H31 H 0.1804 0.3469 0.5636 0.032 Uiso 1 1 calc R . .
C32 C 0.08144(16) 0.34722(11) 0.51897(11) 0.0263(6) Uani 1 1 d . . .
H32 H 0.0556 0.3748 0.5378 0.032 Uiso 1 1 calc R . .
C33 C 0.04356(15) 0.32289(11) 0.47606(11) 0.0225(6) Uani 1 1 d . . .
C34 C -0.03439(16) 0.33650(12) 0.45831(12) 0.0285(6) Uani 1 1 d . . .
H34 H -0.0636 0.3626 0.4769 0.034 Uiso 1 1 calc R . .
C35 C -0.06687(16) 0.31298(12) 0.41588(12) 0.0282(6) Uani 1 1 d . . .
H35 H -0.1188 0.3224 0.4052 0.034 Uiso 1 1 calc R . .
C36 C -0.02386(14) 0.27376(11) 0.38644(11) 0.0228(6) Uani 1 1 d . . .
C37 C -0.05287(15) 0.24989(11) 0.34023(12) 0.0271(6) Uani 1 1 d . . .
H37 H -0.1049 0.2574 0.3283 0.033 Uiso 1 1 calc R . .
C38 C -0.00556(15) 0.21575(11) 0.31257(11) 0.0238(6) Uani 1 1 d . . .
H38 H -0.0248 0.1998 0.2811 0.029 Uiso 1 1 calc R . .
C39 C 0.07156(14) 0.20401(10) 0.33034(10) 0.0187(5) Uani 1 1 d . . .
C40 C 0.05268(14) 0.25967(10) 0.40260(11) 0.0197(5) Uani 1 1 d . . .
C41 C 0.08628(14) 0.28386(10) 0.44868(10) 0.0199(5) Uani 1 1 d . . .
C42 C 0.27650(16) 0.27393(13) 0.52001(12) 0.0325(7) Uani 1 1 d . . .
H42A H 0.2862 0.2385 0.5057 0.049 Uiso 1 1 calc R . .
H42B H 0.2811 0.2730 0.5586 0.049 Uiso 1 1 calc R . .
H42C H 0.3154 0.2987 0.5056 0.049 Uiso 1 1 calc R . .
C43 C 0.12743(14) 0.17115(10) 0.29784(10) 0.0199(5) Uani 1 1 d . . .
H43A H 0.1714 0.1595 0.3208 0.024 Uiso 1 1 calc R . .
H43B H 0.1502 0.1939 0.2699 0.024 Uiso 1 1 calc R . .
C44 C 0.09115(14) 0.12241(10) 0.27183(10) 0.0186(5) Uani 1 1 d . . .
H44A H 0.0391 0.1321 0.2568 0.022 Uiso 1 1 calc R . .
H44B H 0.0822 0.0950 0.2991 0.022 Uiso 1 1 calc R . .
C45 C 0.14258(14) 0.09895(10) 0.22803(10) 0.0187(5) Uani 1 1 d . . .
H45A H 0.1145 0.0681 0.2128 0.022 Uiso 1 1 calc R . .
H45B H 0.1480 0.1257 0.1997 0.022 Uiso 1 1 calc R . .
C46 C 0.22416(14) 0.08139(10) 0.24426(10) 0.0179(5) Uani 1 1 d . . .
C47 C 0.29063(15) 0.10156(11) 0.21789(11) 0.0229(6) Uani 1 1 d . . .
H47 H 0.2842 0.1274 0.1909 0.027 Uiso 1 1 calc R . .
C48 C 0.36437(15) 0.08424(11) 0.23083(11) 0.0245(6) Uani 1 1 d . . .
H48 H 0.4093 0.0971 0.2123 0.029 Uiso 1 1 calc R . .
C49 C 0.37351(14) 0.04725(10) 0.27170(10) 0.0203(5) Uani 1 1 d . . .
C50 C 0.44874(14) 0.02867(10) 0.28960(11) 0.0225(6) Uani 1 1 d . . .
H50 H 0.4952 0.0402 0.2720 0.027 Uiso 1 1 calc R . .
C51 C 0.45527(15) -0.00475(10) 0.33073(11) 0.0233(6) Uani 1 1 d . . .
H51 H 0.5061 -0.0153 0.3426 0.028 Uiso 1 1 calc R . .
C52 C 0.38626(15) -0.02459(10) 0.35679(11) 0.0213(6) Uani 1 1 d . . .
C53 C 0.38923(16) -0.05798(11) 0.40113(11) 0.0269(6) Uani 1 1 d . . .
H53 H 0.4387 -0.0691 0.4150 0.032 Uiso 1 1 calc R . .
C54 C 0.32051(17) -0.07435(12) 0.42410(11) 0.0288(6) Uani 1 1 d . . .
H54 H 0.3222 -0.0961 0.4547 0.035 Uiso 1 1 calc R . .
C55 C 0.24697(16) -0.05915(11) 0.40272(11) 0.0240(6) Uani 1 1 d . . .
C56 C 0.31092(14) -0.00892(10) 0.33911(10) 0.0180(5) Uani 1 1 d . . .
C57 C 0.30435(13) 0.02878(10) 0.29686(10) 0.0167(5) Uani 1 1 d . . .
C58 C 0.17159(17) -0.07968(12) 0.42590(12) 0.0315(7) Uani 1 1 d . . .
H58A H 0.1270 -0.0590 0.4123 0.047 Uiso 1 1 calc R . .
H58B H 0.1736 -0.0765 0.4644 0.047 Uiso 1 1 calc R . .
H58C H 0.1648 -0.1169 0.4161 0.047 Uiso 1 1 calc R . .
Cl1 Cl 0.21570(3) 0.26064(3) 0.18293(3) 0.02498(15) Uani 1 1 d . . .
O1 O 0.14360(11) 0.27861(8) 0.20780(8) 0.0318(5) Uani 1 1 d . . .
O2 O 0.25004(13) 0.30213(9) 0.15275(10) 0.0446(6) Uani 1 1 d . . .
O3 O 0.19857(13) 0.21627(8) 0.14984(9) 0.0366(5) Uani 1 1 d . . .
O4 O 0.27088(12) 0.24336(10) 0.22327(9) 0.0418(6) Uani 1 1 d . . .
Cl2 Cl 0.64607(4) 0.01020(3) 0.42675(3) 0.03185(17) Uani 1 1 d . . .
O5 O 0.57569(13) 0.01920(11) 0.45779(11) 0.0586(7) Uani 1 1 d . . .
O6 O 0.64302(19) 0.04166(12) 0.38056(11) 0.0711(9) Uani 1 1 d . . .
O7 O 0.65049(18) -0.04434(10) 0.41338(10) 0.0593(8) Uani 1 1 d . . .
O8 O 0.71274(12) 0.02391(10) 0.45882(9) 0.0436(6) Uani 1 1 d . . .
N9 N -0.0224(2) 0.16383(17) 0.51283(17) 0.0771(12) Uani 1 1 d . . .
C59 C 0.0211(2) 0.17897(16) 0.54486(16) 0.0494(9) Uani 1 1 d . . .
C60 C 0.0768(2) 0.19838(16) 0.58287(14) 0.0497(9) Uani 1 1 d . . .
H60A H 0.1303 0.1876 0.5725 0.074 Uiso 1 1 calc R . .
H60B H 0.0644 0.1837 0.6177 0.074 Uiso 1 1 calc R . .
H60C H 0.0739 0.2371 0.5843 0.074 Uiso 1 1 calc R . .

loop_
_atom_site_aniso_label
_atom_site_aniso_U_11
_atom_site_aniso_U_22
_atom_site_aniso_U_33
_atom_site_aniso_U_23
_atom_site_aniso_U_13
_atom_site_aniso_U_12
Cu1 0.01245(14) 0.02059(17) 0.02203(17) 0.00046(13) 0.00164(12) 0.00355(12)
Cu2 0.01188(14) 0.02316(18) 0.02371(17) 0.00350(14) 0.00032(12) -0.00311(12)
N1 0.0150(9) 0.0168(11) 0.0172(11) -0.0013(9) -0.0001(8) 0.0004(8)
N2 0.0144(10) 0.0157(11) 0.0159(10) -0.0017(8) -0.0006(8) -0.0002(8)
N3 0.0157(10) 0.0218(12) 0.0216(11) 0.0045(9) 0.0006(8) -0.0034(9)
N4 0.0144(10) 0.0162(11) 0.0252(12) 0.0057(9) -0.0032(8) -0.0005(8)
N5 0.0195(10) 0.0216(12) 0.0178(11) 0.0030(9) 0.0032(8) 0.0031(9)
N6 0.0136(9) 0.0172(11) 0.0215(11) 0.0019(9) 0.0020(8) 0.0004(8)
N7 0.0134(9) 0.0165(11) 0.0202(11) -0.0014(9) -0.0009(8) -0.0007(8)
N8 0.0194(10) 0.0185(12) 0.0194(11) -0.0005(9) -0.0002(8) 0.0003(9)
C1 0.0210(13) 0.0181(14) 0.0199(13) -0.0006(11) -0.0011(10) 0.0001(10)
C2 0.0257(14) 0.0194(14) 0.0297(15) 0.0057(12) 0.0013(11) -0.0040(11)
C3 0.0186(12) 0.0264(15) 0.0262(15) 0.0024(12) 0.0051(11) -0.0060(11)
C4 0.0163(11) 0.0198(14) 0.0183(13) -0.0023(11) 0.0003(10) -0.0023(10)
C5 0.0124(11) 0.0280(15) 0.0200(13) -0.0056(11) 0.0022(10) -0.0020(10)
C6 0.0126(11) 0.0223(14) 0.0218(13) -0.0067(11) -0.0024(9) 0.0039(10)
C7 0.0149(11) 0.0188(14) 0.0170(12) -0.0058(10) -0.0034(9) 0.0020(10)
C8 0.0202(12) 0.0153(13) 0.0214(13) -0.0039(10) -0.0063(10) 0.0027(10)
C9 0.0229(13) 0.0161(13) 0.0178(13) 0.0010(10) -0.0059(10) -0.0016(10)
C10 0.0191(12) 0.0195(14) 0.0141(12) -0.0013(10) -0.0027(9) -0.0019(10)
C11 0.0125(11) 0.0174(13) 0.0149(12) -0.0042(10) -0.0018(9) -0.0010(9)
C12 0.0134(11) 0.0192(13) 0.0150(12) -0.0047(10) -0.0015(9) -0.0001(9)
C13 0.0274(14) 0.0165(14) 0.0294(15) 0.0036(12) 0.0003(11) 0.0028(11)
C14 0.0232(13) 0.0248(15) 0.0174(13) 0.0031(11) 0.0022(10) -0.0015(11)
C15 0.0220(13) 0.0254(15) 0.0251(15) 0.0039(12) 0.0033(11) -0.0043(11)
C16 0.0213(13) 0.0265(15) 0.0233(14) 0.0005(12) 0.0028(11) -0.0066(11)
C17 0.0210(13) 0.0293(16) 0.0218(14) 0.0011(12) 0.0020(11) -0.0037(11)
C18 0.0237(14) 0.0415(19) 0.0298(16) -0.0060(14) 0.0072(12) -0.0051(13)
C19 0.0180(13) 0.0462(19) 0.0321(16) 0.0027(14) 0.0079(12) -0.0038(13)
C20 0.0174(12) 0.0298(16) 0.0297(15) 0.0056(12) 0.0011(11) -0.0044(11)
C21 0.0158(12) 0.0327(17) 0.0418(18) 0.0083(14) 0.0014(12) -0.0063(11)
C22 0.0173(13) 0.0245(15) 0.0430(18) 0.0059(13) -0.0051(12) -0.0080(11)
C23 0.0185(12) 0.0191(14) 0.0327(16) 0.0075(12) -0.0055(11) -0.0019(10)
C24 0.0240(13) 0.0175(14) 0.0372(16) 0.0035(12) -0.0115(12) -0.0028(11)
C25 0.0287(14) 0.0156(14) 0.0307(15) 0.0004(12) -0.0073(12) 0.0030(11)
C26 0.0206(13) 0.0176(14) 0.0240(14) 0.0054(11) -0.0029(10) 0.0018(10)
C27 0.0163(12) 0.0174(13) 0.0254(14) 0.0071(11) -0.0032(10) -0.0018(10)
C28 0.0154(12) 0.0217(14) 0.0256(14) 0.0078(11) -0.0017(10) -0.0032(10)
C29 0.0230(13) 0.0289(16) 0.0283(15) 0.0000(12) 0.0021(11) 0.0006(12)
C30 0.0254(13) 0.0282(16) 0.0184(13) 0.0028(11) 0.0015(11) 0.0017(11)
C31 0.0330(15) 0.0284(16) 0.0173(13) -0.0017(12) 0.0030(11) 0.0011(12)
C32 0.0298(14) 0.0259(16) 0.0231(14) 0.0006(12) 0.0097(11) 0.0044(12)
C33 0.0216(13) 0.0213(15) 0.0246(14) 0.0035(11) 0.0092(11) 0.0022(11)
C34 0.0241(14) 0.0280(16) 0.0334(16) -0.0012(13) 0.0095(12) 0.0072(12)
C35 0.0170(12) 0.0300(17) 0.0378(17) 0.0023(13) 0.0045(12) 0.0071(11)
C36 0.0148(12) 0.0233(15) 0.0303(15) 0.0032(12) 0.0034(10) 0.0013(10)
C37 0.0148(12) 0.0271(16) 0.0395(17) 0.0027(13) -0.0040(11) 0.0041(11)
C38 0.0193(13) 0.0233(15) 0.0288(15) -0.0012(12) -0.0053(11) 0.0009(11)
C39 0.0147(11) 0.0154(13) 0.0258(14) 0.0032(11) 0.0013(10) 0.0005(10)
C40 0.0155(11) 0.0168(13) 0.0268(14) 0.0034(11) 0.0055(10) 0.0015(10)
C41 0.0180(12) 0.0203(14) 0.0216(13) 0.0038(11) 0.0046(10) 0.0011(10)
C42 0.0283(15) 0.0425(19) 0.0268(16) -0.0053(14) -0.0046(12) 0.0063(13)
C43 0.0148(11) 0.0219(14) 0.0230(14) -0.0004(11) -0.0001(10) 0.0001(10)
C44 0.0142(11) 0.0205(14) 0.0212(13) 0.0018(11) -0.0003(10) 0.0000(10)
C45 0.0148(11) 0.0210(14) 0.0202(13) 0.0016(11) -0.0017(10) -0.0006(10)
C46 0.0173(12) 0.0159(13) 0.0206(13) -0.0031(11) 0.0004(10) -0.0017(10)
C47 0.0215(13) 0.0201(14) 0.0269(14) 0.0031(11) 0.0044(11) -0.0040(11)
C48 0.0179(13) 0.0239(15) 0.0316(15) -0.0008(12) 0.0068(11) -0.0051(11)
C49 0.0169(12) 0.0182(14) 0.0259(14) -0.0062(11) 0.0022(10) -0.0024(10)
C50 0.0127(12) 0.0193(14) 0.0355(16) -0.0078(12) 0.0026(10) -0.0031(10)
C51 0.0137(11) 0.0222(15) 0.0341(16) -0.0124(12) -0.0041(10) 0.0036(10)
C52 0.0218(13) 0.0178(14) 0.0243(14) -0.0068(11) -0.0054(10) 0.0038(11)
C53 0.0261(14) 0.0250(16) 0.0296(15) -0.0031(12) -0.0096(12) 0.0075(12)
C54 0.0368(16) 0.0243(16) 0.0253(15) 0.0015(12) -0.0068(12) 0.0061(13)
C55 0.0292(14) 0.0211(15) 0.0217(14) 0.0004(11) -0.0029(11) 0.0023(11)
C56 0.0158(12) 0.0172(13) 0.0209(13) -0.0069(10) -0.0025(10) 0.0009(10)
C57 0.0132(11) 0.0161(13) 0.0208(13) -0.0057(10) 0.0002(9) -0.0024(9)
C58 0.0332(15) 0.0304(17) 0.0310(16) 0.0092(13) 0.0051(13) 0.0015(13)
Cl1 0.0175(3) 0.0259(4) 0.0316(4) -0.0043(3) 0.0046(3) -0.0022(3)
O1 0.0214(10) 0.0331(12) 0.0407(12) -0.0007(10) 0.0071(8) 0.0060(8)
O2 0.0363(12) 0.0276(12) 0.0700(17) 0.0110(12) 0.0191(12) -0.0012(10)
O3 0.0416(12) 0.0291(12) 0.0390(12) -0.0094(10) 0.0028(10) -0.0018(9)
O4 0.0234(10) 0.0655(17) 0.0366(13) 0.0004(11) -0.0034(9) 0.0066(10)
Cl2 0.0345(4) 0.0347(4) 0.0264(4) 0.0029(3) -0.0056(3) 0.0098(3)
O5 0.0277(12) 0.0702(18) 0.0779(19) -0.0063(15) 0.0065(12) 0.0149(12)
O6 0.096(2) 0.069(2) 0.0483(17) 0.0324(15) -0.0213(15) -0.0067(17)
O7 0.103(2) 0.0353(14) 0.0396(15) -0.0069(11) 0.0108(14) 0.0061(14)
O8 0.0254(11) 0.0668(17) 0.0386(13) 0.0135(12) -0.0006(9) -0.0046(11)
N9 0.057(2) 0.085(3) 0.089(3) -0.037(2) -0.001(2) -0.005(2)
C59 0.0412(19) 0.051(2) 0.056(2) -0.0172(19) 0.0102(17) -0.0023(17)
C60 0.044(2) 0.063(3) 0.042(2) -0.0129(18) 0.0033(16) -0.0017(18)

loop_
_atom_type_symbol
_atom_type_description
_atom_type_scat_dispersion_real
_atom_type_scat_dispersion_imag
_atom_type_scat_source
C C 0.0033 0.0016 'International Tables Vol C Tables 4.2.6.8 and 6.1.1.4'
H H 0.0000 0.0000 'International Tables Vol C Tables 4.2.6.8 and 6.1.1.4'
O O 0.0106 0.0060 'International Tables Vol C Tables 4.2.6.8 and 6.1.1.4'
Cl Cl 0.1484 0.1585 'International Tables Vol C Tables 4.2.6.8 and 6.1.1.4'
Cu Cu 0.3201 1.2651 'International Tables Vol C Tables 4.2.6.8 and 6.1.1.4'
N N 0.0061 0.0033 'International Tables Vol C Tables 4.2.6.8 and 6.1.1.4'

loop_
_geom_angle_atom_site_label_1
_geom_angle_atom_site_label_2
_geom_angle_atom_site_label_3
_geom_angle
_geom_angle_site_symmetry_1
_geom_angle_site_symmetry_3
_geom_angle_publ_flag
N2 Cu1 N5 127.78(8) . . ?
N2 Cu1 N6 134.02(8) . . ?
N5 Cu1 N6 83.20(8) . . ?
N2 Cu1 N1 83.08(8) . . ?
N5 Cu1 N1 117.61(8) . . ?
N6 Cu1 N1 114.41(8) . . ?
N7 Cu2 N4 121.95(8) . . ?
N7 Cu2 N3 136.39(9) . . ?
N4 Cu2 N3 82.25(8) . . ?
N7 Cu2 N8 83.09(8) . . ?
N4 Cu2 N8 119.68(8) . . ?
N3 Cu2 N8 118.08(8) . . ?
C1 N1 C12 118.8(2) . . ?
C1 N1 Cu1 130.38(17) . . ?
C12 N1 Cu1 110.79(16) . . ?
C10 N2 C11 118.2(2) . . ?
C10 N2 Cu1 130.44(16) . . ?
C11 N2 Cu1 111.34(16) . . ?
C17 N3 C28 118.7(2) . . ?
C17 N3 Cu2 129.84(17) . . ?
C28 N3 Cu2 111.28(17) . . ?
C26 N4 C27 118.8(2) . . ?
C26 N4 Cu2 129.92(17) . . ?
C27 N4 Cu2 111.29(17) . . ?
C30 N5 C41 118.8(2) . . ?
C30 N5 Cu1 130.06(18) . . ?
C41 N5 Cu1 110.83(17) . . ?
C39 N6 C40 119.0(2) . . ?
C39 N6 Cu1 129.81(17) . . ?
C40 N6 Cu1 110.90(16) . . ?
C46 N7 C57 118.1(2) . . ?
C46 N7 Cu2 131.26(16) . . ?
C57 N7 Cu2 110.31(16) . . ?
C55 N8 C56 118.6(2) . . ?
C55 N8 Cu2 131.13(18) . . ?
C56 N8 Cu2 110.28(16) . . ?
N1 C1 C2 121.3(2) . . ?
N1 C1 C13 117.3(2) . . ?
C2 C1 C13 121.4(2) . . ?
C3 C2 C1 120.7(2) . . ?
C3 C2 H2 119.7 . . ?
C1 C2 H2 119.7 . . ?
C2 C3 C4 119.1(2) . . ?
C2 C3 H3 120.5 . . ?
C4 C3 H3 120.5 . . ?
C12 C4 C3 117.1(2) . . ?
C12 C4 C5 119.4(2) . . ?
C3 C4 C5 123.5(2) . . ?
C6 C5 C4 120.7(2) . . ?
C6 C5 H5 119.6 . . ?
C4 C5 H5 119.6 . . ?
C5 C6 C7 121.3(2) . . ?
C5 C6 H6 119.4 . . ?
C7 C6 H6 119.4 . . ?
C8 C7 C11 117.5(2) . . ?
C8 C7 C6 123.4(2) . . ?
C11 C7 C6 119.0(2) . . ?
C9 C8 C7 119.4(2) . . ?
C9 C8 H8 120.3 . . ?
C7 C8 H8 120.3 . . ?
C8 C9 C10 120.2(2) . . ?
C8 C9 H9 119.9 . . ?
C10 C9 H9 119.9 . . ?
N2 C10 C9 121.7(2) . . ?
N2 C10 C14 118.1(2) . . ?
C9 C10 C14 120.1(2) . . ?
N2 C11 C7 122.9(2) . . ?
N2 C11 C12 117.3(2) . . ?
C7 C11 C12 119.7(2) . . ?
N1 C12 C4 122.9(2) . . ?
N1 C12 C11 117.3(2) . . ?
C4 C12 C11 119.8(2) . . ?
C1 C13 H13A 109.5 . . ?
C1 C13 H13B 109.5 . . ?
H13A C13 H13B 109.5 . . ?
C1 C13 H13C 109.5 . . ?
H13A C13 H13C 109.5 . . ?
H13B C13 H13C 109.5 . . ?
C10 C14 C15 114.3(2) . . ?
C10 C14 H14A 108.7 . . ?
C15 C14 H14A 108.7 . . ?
C10 C14 H14B 108.7 . . ?
C15 C14 H14B 108.7 . . ?
H14A C14 H14B 107.6 . . ?
C16 C15 C14 112.0(2) . . ?
C16 C15 H15A 109.2 . . ?
C14 C15 H15A 109.2 . . ?
C16 C15 H15B 109.2 . . ?
C14 C15 H15B 109.2 . . ?
H15A C15 H15B 107.9 . . ?
C17 C16 C15 112.6(2) . . ?
C17 C16 H16A 109.1 . . ?
C15 C16 H16A 109.1 . . ?
C17 C16 H16B 109.1 . . ?
C15 C16 H16B 109.1 . . ?
H16A C16 H16B 107.8 . . ?
N3 C17 C18 121.3(2) . . ?
N3 C17 C16 118.2(2) . . ?
C18 C17 C16 120.5(3) . . ?
C19 C18 C17 120.3(3) . . ?
C19 C18 H18 119.8 . . ?
C17 C18 H18 119.8 . . ?
C18 C19 C20 119.3(3) . . ?
C18 C19 H19 120.3 . . ?
C20 C19 H19 120.3 . . ?
C28 C20 C19 117.5(2) . . ?
C28 C20 C21 119.1(3) . . ?
C19 C20 C21 123.4(2) . . ?
C22 C21 C20 121.0(3) . . ?
C22 C21 H21 119.5 . . ?
C20 C21 H21 119.5 . . ?
C21 C22 C23 121.1(2) . . ?
C21 C22 H22 119.4 . . ?
C23 C22 H22 119.4 . . ?
C27 C23 C24 117.2(2) . . ?
C27 C23 C22 119.1(3) . . ?
C24 C23 C22 123.6(2) . . ?
C25 C24 C23 119.6(2) . . ?
C25 C24 H24 120.2 . . ?
C23 C24 H24 120.2 . . ?
C24 C25 C26 120.3(3) . . ?
C24 C25 H25 119.9 . . ?
C26 C25 H25 119.9 . . ?
N4 C26 C25 121.1(2) . . ?
N4 C26 C29 117.8(2) . . ?
C25 C26 C29 121.1(2) . . ?
N4 C27 C23 123.0(2) . . ?
N4 C27 C28 117.4(2) . . ?
C23 C27 C28 119.6(2) . . ?
N3 C28 C20 122.8(3) . . ?
N3 C28 C27 117.2(2) . . ?
C20 C28 C27 120.0(2) . . ?
C26 C29 H29A 109.5 . . ?
C26 C29 H29B 109.5 . . ?
H29A C29 H29B 109.5 . . ?
C26 C29 H29C 109.5 . . ?
H29A C29 H29C 109.5 . . ?
H29B C29 H29C 109.5 . . ?
N5 C30 C31 121.4(2) . . ?
N5 C30 C42 117.6(2) . . ?
C31 C30 C42 120.9(3) . . ?
C32 C31 C30 119.9(3) . . ?
C32 C31 H31 120.1 . . ?
C30 C31 H31 120.1 . . ?
C31 C32 C33 120.1(3) . . ?
C31 C32 H32 119.9 . . ?
C33 C32 H32 119.9 . . ?
C32 C33 C41 117.0(2) . . ?
C32 C33 C34 123.9(2) . . ?
C41 C33 C34 119.1(3) . . ?
C35 C34 C33 121.3(3) . . ?
C35 C34 H34 119.3 . . ?
C33 C34 H34 119.3 . . ?
C34 C35 C36 120.8(3) . . ?
C34 C35 H35 119.6 . . ?
C36 C35 H35 119.6 . . ?
C40 C36 C37 117.2(2) . . ?
C40 C36 C35 119.4(3) . . ?
C37 C36 C35 123.4(2) . . ?
C38 C37 C36 119.5(2) . . ?
C38 C37 H37 120.3 . . ?
C36 C37 H37 120.3 . . ?
C37 C38 C39 120.6(3) . . ?
C37 C38 H38 119.7 . . ?
C39 C38 H38 119.7 . . ?
N6 C39 C38 120.7(2) . . ?
N6 C39 C43 117.6(2) . . ?
C38 C39 C43 121.5(2) . . ?
N6 C40 C36 122.9(2) . . ?
N6 C40 C41 117.4(2) . . ?
C36 C40 C41 119.7(2) . . ?
N5 C41 C33 122.7(2) . . ?
N5 C41 C40 117.5(2) . . ?
C33 C41 C40 119.7(2) . . ?
C30 C42 H42A 109.5 . . ?
C30 C42 H42B 109.5 . . ?
H42A C42 H42B 109.5 . . ?
C30 C42 H42C 109.5 . . ?
H42A C42 H42C 109.5 . . ?
H42B C42 H42C 109.5 . . ?
C39 C43 C44 115.4(2) . . ?
C39 C43 H43A 108.4 . . ?
C44 C43 H43A 108.4 . . ?
C39 C43 H43B 108.4 . . ?
C44 C43 H43B 108.4 . . ?
H43A C43 H43B 107.5 . . ?
C43 C44 C45 113.4(2) . . ?
C43 C44 H44A 108.9 . . ?
C45 C44 H44A 108.9 . . ?
C43 C44 H44B 108.9 . . ?
C45 C44 H44B 108.9 . . ?
H44A C44 H44B 107.7 . . ?
C46 C45 C44 115.9(2) . . ?
C46 C45 H45A 108.3 . . ?
C44 C45 H45A 108.3 . . ?
C46 C45 H45B 108.3 . . ?
C44 C45 H45B 108.3 . . ?
H45A C45 H45B 107.4 . . ?
N7 C46 C47 122.1(2) . . ?
N7 C46 C45 118.0(2) . . ?
C47 C46 C45 119.8(2) . . ?
C48 C47 C46 120.2(3) . . ?
C48 C47 H47 119.9 . . ?
C46 C47 H47 119.9 . . ?
C47 C48 C49 119.5(2) . . ?
C47 C48 H48 120.3 . . ?
C49 C48 H48 120.3 . . ?
C48 C49 C57 117.5(2) . . ?
C48 C49 C50 123.4(2) . . ?
C57 C49 C50 119.1(2) . . ?
C51 C50 C49 121.6(2) . . ?
C51 C50 H50 119.2 . . ?
C49 C50 H50 119.2 . . ?
C50 C51 C52 120.6(2) . . ?
C50 C51 H51 119.7 . . ?
C52 C51 H51 119.7 . . ?
C53 C52 C56 117.1(2) . . ?
C53 C52 C51 123.3(2) . . ?
C56 C52 C51 119.6(2) . . ?
C54 C53 C52 119.5(2) . . ?
C54 C53 H53 120.3 . . ?
C52 C53 H53 120.3 . . ?
C53 C54 C55 120.4(3) . . ?
C53 C54 H54 119.8 . . ?
C55 C54 H54 119.8 . . ?
N8 C55 C54 121.4(3) . . ?
N8 C55 C58 118.1(2) . . ?
C54 C55 C58 120.5(2) . . ?
N8 C56 C52 122.9(2) . . ?
N8 C56 C57 117.5(2) . . ?
C52 C56 C57 119.6(2) . . ?
N7 C57 C49 122.6(2) . . ?
N7 C57 C56 118.0(2) . . ?
C49 C57 C56 119.4(2) . . ?
C55 C58 H58A 109.5 . . ?
C55 C58 H58B 109.5 . . ?
H58A C58 H58B 109.5 . . ?
C55 C58 H58C 109.5 . . ?
H58A C58 H58C 109.5 . . ?
H58B C58 H58C 109.5 . . ?
O2 Cl1 O3 110.23(14) . . ?
O2 Cl1 O1 110.35(13) . . ?
O3 Cl1 O1 109.29(13) . . ?
O2 Cl1 O4 109.71(14) . . ?
O3 Cl1 O4 107.90(14) . . ?
O1 Cl1 O4 109.31(13) . . ?
O6 Cl2 O7 110.45(17) . . ?
O6 Cl2 O8 111.21(16) . . ?
O7 Cl2 O8 109.15(17) . . ?
O6 Cl2 O5 109.35(18) . . ?
O7 Cl2 O5 109.00(17) . . ?
O8 Cl2 O5 107.61(15) . . ?
N9 C59 C60 177.8(4) . . ?
C59 C60 H60A 109.5 . . ?
C59 C60 H60B 109.5 . . ?
H60A C60 H60B 109.5 . . ?
C59 C60 H60C 109.5 . . ?
H60A C60 H60C 109.5 . . ?
H60B C60 H60C 109.5 . . ?

loop_
_geom_bond_atom_site_label_1
_geom_bond_atom_site_label_2
_geom_bond_distance
_geom_bond_site_symmetry_2
_geom_bond_publ_flag
Cu1 N2 2.013(2) . ?
Cu1 N5 2.031(2) . ?
Cu1 N6 2.035(2) . ?
Cu1 N1 2.044(2) . ?
Cu2 N7 2.037(2) . ?
Cu2 N4 2.043(2) . ?
Cu2 N3 2.043(2) . ?
Cu2 N8 2.052(2) . ?
N1 C1 1.329(3) . ?
N1 C12 1.362(3) . ?
N2 C10 1.335(3) . ?
N2 C11 1.373(3) . ?
N3 C17 1.334(3) . ?
N3 C28 1.370(3) . ?
N4 C26 1.334(3) . ?
N4 C27 1.367(3) . ?
N5 C30 1.338(3) . ?
N5 C41 1.372(3) . ?
N6 C39 1.335(3) . ?
N6 C40 1.370(3) . ?
N7 C46 1.336(3) . ?
N7 C57 1.370(3) . ?
N8 C55 1.329(3) . ?
N8 C56 1.368(3) . ?
C1 C2 1.406(4) . ?
C1 C13 1.501(4) . ?
C2 C3 1.362(4) . ?
C2 H2 0.9500 . ?
C3 C4 1.410(4) . ?
C3 H3 0.9500 . ?
C4 C12 1.407(3) . ?
C4 C5 1.432(4) . ?
C5 C6 1.351(4) . ?
C5 H5 0.9500 . ?
C6 C7 1.438(3) . ?
C6 H6 0.9500 . ?
C7 C8 1.400(4) . ?
C7 C11 1.405(3) . ?
C8 C9 1.374(4) . ?
C8 H8 0.9500 . ?
C9 C10 1.406(4) . ?
C9 H9 0.9500 . ?
C10 C14 1.510(3) . ?
C11 C12 1.433(4) . ?
C13 H13A 0.9800 . ?
C13 H13B 0.9800 . ?
C13 H13C 0.9800 . ?
C14 C15 1.538(4) . ?
C14 H14A 0.9900 . ?
C14 H14B 0.9900 . ?
C15 C16 1.529(4) . ?
C15 H15A 0.9900 . ?
C15 H15B 0.9900 . ?
C16 C17 1.499(4) . ?
C16 H16A 0.9900 . ?
C16 H16B 0.9900 . ?
C17 C18 1.419(4) . ?
C18 C19 1.366(4) . ?
C18 H18 0.9500 . ?
C19 C20 1.411(4) . ?
C19 H19 0.9500 . ?
C20 C28 1.406(4) . ?
C20 C21 1.434(4) . ?
C21 C22 1.349(4) . ?
C21 H21 0.9500 . ?
C22 C23 1.435(4) . ?
C22 H22 0.9500 . ?
C23 C27 1.405(4) . ?
C23 C24 1.407(4) . ?
C24 C25 1.366(4) . ?
C24 H24 0.9500 . ?
C25 C26 1.416(4) . ?
C25 H25 0.9500 . ?
C26 C29 1.495(4) . ?
C27 C28 1.433(4) . ?
C29 H29A 0.9800 . ?
C29 H29B 0.9800 . ?
C29 H29C 0.9800 . ?
C30 C31 1.405(4) . ?
C30 C42 1.504(4) . ?
C31 C32 1.371(4) . ?
C31 H31 0.9500 . ?
C32 C33 1.404(4) . ?
C32 H32 0.9500 . ?
C33 C41 1.406(4) . ?
C33 C34 1.436(4) . ?
C34 C35 1.346(4) . ?
C34 H34 0.9500 . ?
C35 C36 1.438(4) . ?
C35 H35 0.9500 . ?
C36 C40 1.404(3) . ?
C36 C37 1.405(4) . ?
C37 C38 1.370(4) . ?
C37 H37 0.9500 . ?
C38 C39 1.412(3) . ?
C38 H38 0.9500 . ?
C39 C43 1.504(3) . ?
C40 C41 1.435(4) . ?
C42 H42A 0.9800 . ?
C42 H42B 0.9800 . ?
C42 H42C 0.9800 . ?
C43 C44 1.526(4) . ?
C43 H43A 0.9900 . ?
C43 H43B 0.9900 . ?
C44 C45 1.530(3) . ?
C44 H44A 0.9900 . ?
C44 H44B 0.9900 . ?
C45 C46 1.508(3) . ?
C45 H45A 0.9900 . ?
C45 H45B 0.9900 . ?
C46 C47 1.404(3) . ?
C47 C48 1.363(4) . ?
C47 H47 0.9500 . ?
C48 C49 1.403(4) . ?
C48 H48 0.9500 . ?
C49 C57 1.412(3) . ?
C49 C50 1.431(4) . ?
C50 C51 1.346(4) . ?
C50 H50 0.9500 . ?
C51 C52 1.432(4) . ?
C51 H51 0.9500 . ?
C52 C53 1.406(4) . ?
C52 C56 1.408(3) . ?
C53 C54 1.365(4) . ?
C53 H53 0.9500 . ?
C54 C55 1.411(4) . ?
C54 H54 0.9500 . ?
C55 C58 1.497(4) . ?
C56 C57 1.437(4) . ?
C58 H58A 0.9800 . ?
C58 H58B 0.9800 . ?
C58 H58C 0.9800 . ?
Cl1 O2 1.422(2) . ?
Cl1 O3 1.430(2) . ?
Cl1 O1 1.4466(19) . ?
Cl1 O4 1.452(2) . ?
Cl2 O6 1.415(3) . ?
Cl2 O7 1.421(3) . ?
Cl2 O8 1.433(2) . ?
Cl2 O5 1.445(2) . ?
N9 C59 1.160(5) . ?
C59 C60 1.434(5) . ?
C60 H60A 0.9800 . ?
C60 H60B 0.9800 . ?
C60 H60C 0.9800 . ?
